data_1504576
loop_
_publ_author_name
'Wang, Qiaoling'
'Chen, Chuo'

_publ_section_title
;
 An approach to the core skeleton of lancifodilactone F.
;
_journal_issue 6
_journal_name_full 'Organic letters'
_journal_page_first 1223
_journal_page_last 1226
_journal_paper_doi 10.1021/ol800111j
_journal_volume 10
_journal_year 2008
_chemical_formula_sum 'C18 H26 O4'
_chemical_formula_weight 306.39
_chemical_name_systematic
; 
 ? 
;
_space_group_IT_number 2
_symmetry_cell_setting triclinic
_symmetry_space_group_name_Hall '-P 1'
_symmetry_space_group_name_H-M 'P -1'
_atom_sites_solution_hydrogens geom
_atom_sites_solution_primary direct
_atom_sites_solution_secondary difmap
_audit_creation_method SHELXL-97
_cell_angle_alpha 101.717(5)
_cell_angle_beta 99.034(5)
_cell_angle_gamma 107.867(5)
_cell_formula_units_Z 2
_cell_length_a 7.056(5)
_cell_length_b 9.481(5)
_cell_length_c 12.731(5)
_cell_measurement_temperature 291(2)
_cell_volume 771.4(7)
_computing_cell_refinement 'HKL2000 v095.373'
_computing_data_collection 'collect, Nonius 1999'
_computing_data_reduction 'HKL2000 v095.373'
_computing_publication_material 'XCIF (Sheldrick and Bruker 1997)'
_computing_structure_refinement 'SHELXL-97 (Sheldrick, 1997)'
_computing_structure_solution 'SHELXS-97 (Sheldrick, 1990)'
_diffrn_ambient_temperature 291(2)
_diffrn_measured_fraction_theta_full 0.910
_diffrn_measured_fraction_theta_max 0.910
_diffrn_measurement_device_type 'Kappa CCD'
_diffrn_measurement_method Collect
_diffrn_radiation_monochromator graphite
_diffrn_radiation_source 'fine-focus sealed tube'
_diffrn_radiation_type MoK\a
_diffrn_radiation_wavelength 0.71069
_diffrn_reflns_av_R_equivalents 0.0000
_diffrn_reflns_av_sigmaI/netI 0.0620
_diffrn_reflns_limit_h_max 6
_diffrn_reflns_limit_h_min 0
_diffrn_reflns_limit_k_max 10
_diffrn_reflns_limit_k_min -11
_diffrn_reflns_limit_l_max 14
_diffrn_reflns_limit_l_min -15
_diffrn_reflns_number 2549
_diffrn_reflns_theta_full 25.17
_diffrn_reflns_theta_max 25.17
_diffrn_reflns_theta_min 4.31
_exptl_absorpt_coefficient_mu 0.092
_exptl_absorpt_correction_type none
_exptl_crystal_colour colorless
_exptl_crystal_density_diffrn 1.319
_exptl_crystal_density_method 'not measured'
_exptl_crystal_description plate
_exptl_crystal_F_000 332
_exptl_crystal_size_max 0.3
_exptl_crystal_size_mid 0.2
_exptl_crystal_size_min 0.15
_refine_diff_density_max 0.239
_refine_diff_density_min -0.232
_refine_diff_density_rms 0.054
_refine_ls_extinction_coef 0.20(8)
_refine_ls_extinction_expression Fc^*^=kFc[1+0.001xFc^2^\l^3^/sin(2\q)]^-1/4^
_refine_ls_extinction_method SHELXL
_refine_ls_goodness_of_fit_ref 0.901
_refine_ls_hydrogen_treatment mixed
_refine_ls_matrix_type full
_refine_ls_number_parameters 304
_refine_ls_number_reflns 2549
_refine_ls_number_restraints 0
_refine_ls_restrained_S_all 0.901
_refine_ls_R_factor_all 0.0705
_refine_ls_R_factor_gt 0.0568
_refine_ls_shift/su_max 0.041
_refine_ls_shift/su_mean 0.008
_refine_ls_structure_factor_coef Fsqd
_refine_ls_weighting_details 'calc w=1/[\s^2^(Fo^2^)+(0.1651P)^2^+0.1324P] where P=(Fo^2^+2Fc^2^)/3'
_refine_ls_weighting_scheme calc
_refine_ls_wR_factor_gt 0.1647
_refine_ls_wR_factor_ref 0.1929
_reflns_number_gt 1846
_reflns_number_total 2549
_reflns_threshold_expression >2sigma(I)
_cod_data_source_file ol800111j-file005.cif
_cod_data_source_block shelxl
_cod_original_sg_symbol_H-M P-1
_cod_database_code 1504576

loop_
_symmetry_equiv_pos_as_xyz
'x, y, z'
'-x, -y, -z'

loop_
_atom_site_label
_atom_site_type_symbol
_atom_site_fract_x
_atom_site_fract_y
_atom_site_fract_z
_atom_site_U_iso_or_equiv
_atom_site_adp_type
_atom_site_occupancy
_atom_site_symmetry_multiplicity
_atom_site_calc_flag
_atom_site_refinement_flags
O1 O 0.2891(3) 0.29663(18) 0.27980(14) 0.0507(6) Uani 1 1 d .
O2 O 0.0052(3) 0.23847(19) 0.35655(14) 0.0544(6) Uani 1 1 d .
O3 O 0.5903(3) 0.6695(2) 0.17530(16) 0.0591(6) Uani 1 1 d .
O4 O -0.3815(4) -0.0344(2) 0.1482(2) 0.0887(8) Uani 1 1 d .
C4 C 0.0357(3) 0.3956(2) 0.22821(17) 0.0396(6) Uani 1 1 d .
C5 C 0.0678(4) 0.3715(2) 0.10781(18) 0.0436(7) Uani 1 1 d .
C6 C -0.0414(4) 0.1244(3) 0.1580(2) 0.0506(7) Uani 1 1 d .
C7 C -0.2637(4) 0.0925(3) 0.1544(2) 0.0579(8) Uani 1 1 d .
C8 C 0.3739(4) 0.6300(3) 0.1547(2) 0.0458(7) Uani 1 1 d .
C9 C -0.1840(4) 0.3820(3) 0.2302(2) 0.0471(7) Uani 1 1 d .
C10 C 0.0158(5) 0.1949(3) 0.0637(2) 0.0524(7) Uani 1 1 d .
C11 C 0.2816(4) 0.4578(3) 0.0962(2) 0.0473(7) Uani 1 1 d .
C12 C 0.2146(4) 0.5347(2) 0.30807(18) 0.0426(7) Uani 1 1 d .
C13 C 0.2914(4) 0.6719(3) 0.25842(19) 0.0461(7) Uani 1 1 d .
C14 C 0.3790(4) 0.4607(3) 0.3333(2) 0.0511(7) Uani 1 1 d .
C16 C 0.1206(5) 0.7339(3) 0.2236(3) 0.0593(8) Uani 1 1 d .
C17 C 0.0757(4) 0.2585(2) 0.26013(18) 0.0445(7) Uani 1 1 d .
C18 C 0.4506(5) 0.7919(3) 0.3599(2) 0.0631(8) Uani 1 1 d .
H18A H 0.5793 0.7736 0.3694 0.076 Uiso 1 1 calc R
H18B H 0.4754 0.8954 0.3522 0.076 Uiso 1 1 calc R
C19 C 0.1774(5) 0.6117(3) 0.4179(2) 0.0575(8) Uani 1 1 d .
C20 C -0.3374(5) 0.2266(3) 0.1568(3) 0.0589(8) Uani 1 1 d .
C21 C 0.3528(6) 0.7692(4) 0.4575(3) 0.0755(10) Uani 1 1 d .
C22 C 0.0439(5) 0.1174(4) 0.3963(3) 0.0738(9) Uani 1 1 d .
H22A H -0.0079 0.1110 0.4612 0.111 Uiso 1 1 calc R
H22B H 0.1887 0.1378 0.4140 0.111 Uiso 1 1 calc R
H22C H -0.0232 0.0217 0.3404 0.111 Uiso 1 1 calc R
H1 H -0.036(4) 0.400(3) 0.0625(19) 0.041(6) Uiso 1 1 d .
H2 H 0.193(5) 0.829(4) 0.202(3) 0.072(9) Uiso 1 1 d .
H3 H 0.332(4) 0.687(3) 0.104(2) 0.053(7) Uiso 1 1 d .
H4 H 0.418(5) 0.469(3) 0.413(3) 0.066(8) Uiso 1 1 d .
H5 H 0.144(5) 0.182(3) 0.051(2) 0.057(8) Uiso 1 1 d .
H6 H -0.197(4) 0.388(3) 0.312(2) 0.054(7) Uiso 1 1 d .
H7 H 0.273(4) 0.448(3) 0.019(3) 0.060(7) Uiso 1 1 d .
H8 H 0.008(4) 0.655(3) 0.152(2) 0.057(7) Uiso 1 1 d .
H9 H 0.032(5) 0.621(3) 0.405(2) 0.053(7) Uiso 1 1 d .
H10 H -0.008(6) 0.029(4) 0.163(3) 0.090(10) Uiso 1 1 d .
H11 H 0.376(4) 0.414(3) 0.1277(19) 0.041(6) Uiso 1 1 d .
H12 H 0.637(5) 0.759(4) 0.170(3) 0.078(11) Uiso 1 1 d .
H13 H 0.444(6) 0.778(4) 0.524(3) 0.093(11) Uiso 1 1 d .
H14 H 0.499(5) 0.498(3) 0.302(2) 0.063(8) Uiso 1 1 d .
H16 H 0.172(5) 0.546(4) 0.474(3) 0.073(9) Uiso 1 1 d .
H17 H 0.041(6) 0.752(4) 0.286(3) 0.090(10) Uiso 1 1 d .
H18 H -0.101(4) 0.152(3) 0.002(2) 0.056(7) Uiso 1 1 d .
H21 H -0.379(5) 0.234(4) 0.081(3) 0.077(9) Uiso 1 1 d .
H22 H -0.212(4) 0.474(3) 0.206(2) 0.055(7) Uiso 1 1 d .
H25 H -0.472(7) 0.195(5) 0.169(3) 0.098(12) Uiso 1 1 d .
H26 H 0.296(6) 0.859(5) 0.479(3) 0.105(12) Uiso 1 1 d .

loop_
_atom_site_aniso_label
_atom_site_aniso_U_11
_atom_site_aniso_U_22
_atom_site_aniso_U_33
_atom_site_aniso_U_23
_atom_site_aniso_U_13
_atom_site_aniso_U_12
O1 0.0490(14) 0.0530(10) 0.0597(11) 0.0220(8) 0.0174(8) 0.0245(8)
O2 0.0673(14) 0.0549(10) 0.0556(10) 0.0289(8) 0.0280(8) 0.0259(8)
O3 0.0449(15) 0.0582(12) 0.0745(13) 0.0218(9) 0.0221(9) 0.0121(8)
O4 0.0768(17) 0.0501(12) 0.135(2) 0.0329(12) 0.0346(14) 0.0060(10)
C4 0.0418(17) 0.0369(11) 0.0406(12) 0.0114(9) 0.0119(9) 0.0125(9)
C5 0.0506(17) 0.0384(12) 0.0393(12) 0.0093(9) 0.0087(10) 0.0138(9)
C6 0.059(2) 0.0402(12) 0.0589(15) 0.0162(10) 0.0210(11) 0.0204(11)
C7 0.064(2) 0.0422(13) 0.0623(16) 0.0156(11) 0.0176(12) 0.0094(11)
C8 0.0405(18) 0.0457(13) 0.0517(14) 0.0193(10) 0.0125(10) 0.0111(10)
C9 0.0395(18) 0.0435(12) 0.0609(15) 0.0168(10) 0.0165(11) 0.0143(10)
C10 0.062(2) 0.0404(13) 0.0501(15) 0.0075(10) 0.0155(12) 0.0131(11)
C11 0.0553(18) 0.0459(13) 0.0417(13) 0.0129(10) 0.0176(10) 0.0154(11)
C12 0.0392(16) 0.0443(12) 0.0417(12) 0.0090(9) 0.0109(9) 0.0118(9)
C13 0.0436(16) 0.0425(12) 0.0486(13) 0.0099(9) 0.0113(10) 0.0114(9)
C14 0.0478(18) 0.0573(15) 0.0472(14) 0.0162(11) 0.0071(11) 0.0177(11)
C16 0.064(2) 0.0439(13) 0.0782(19) 0.0217(13) 0.0235(15) 0.0229(12)
C17 0.0508(19) 0.0433(12) 0.0474(13) 0.0180(10) 0.0178(10) 0.0205(10)
C18 0.0560(19) 0.0509(14) 0.0624(16) 0.0011(12) 0.0090(12) 0.0024(11)
C19 0.063(2) 0.0565(15) 0.0472(14) 0.0051(12) 0.0216(12) 0.0141(12)
C20 0.046(2) 0.0505(14) 0.076(2) 0.0176(13) 0.0135(13) 0.0098(11)
C21 0.077(2) 0.0658(18) 0.0569(18) -0.0079(14) 0.0176(15) 0.0023(15)
C22 0.094(2) 0.0798(19) 0.0749(19) 0.0507(16) 0.0314(16) 0.0427(17)

loop_
_atom_type_symbol
_atom_type_description
_atom_type_scat_dispersion_real
_atom_type_scat_dispersion_imag
_atom_type_scat_source
C C 0.0033 0.0016 'International Tables Vol C Tables 4.2.6.8 and 6.1.1.4'
H H 0.0000 0.0000 'International Tables Vol C Tables 4.2.6.8 and 6.1.1.4'
O O 0.0106 0.0060 'International Tables Vol C Tables 4.2.6.8 and 6.1.1.4'

loop_
_geom_angle_atom_site_label_1
_geom_angle_atom_site_label_2
_geom_angle_atom_site_label_3
_geom_angle
C17 O1 C14 106.64(17)
C17 O2 C22 114.38(19)
C9 C4 C17 108.90(18)
C9 C4 C12 119.55(18)
C17 C4 C12 102.73(18)
C9 C4 C5 111.51(18)
C17 C4 C5 101.66(16)
C12 C4 C5 110.57(18)
C11 C5 C4 115.95(19)
C11 C5 C10 109.8(2)
C4 C5 C10 105.08(17)
C7 C6 C17 106.10(19)
C7 C6 C10 109.9(2)
C17 C6 C10 102.21(19)
O4 C7 C6 122.5(3)
O4 C7 C20 121.0(3)
C6 C7 C20 116.6(2)
O3 C8 C11 106.34(19)
O3 C8 C13 114.82(19)
C11 C8 C13 112.21(19)
C4 C9 C20 111.6(2)
C6 C10 C5 106.41(19)
C5 C11 C8 116.83(19)
C19 C12 C13 102.41(19)
C19 C12 C4 117.9(2)
C13 C12 C4 113.98(18)
C19 C12 C14 108.9(2)
C13 C12 C14 112.5(2)
C4 C12 C14 101.46(18)
C16 C13 C12 111.8(2)
C16 C13 C18 108.9(2)
C12 C13 C18 100.6(2)
C16 C13 C8 106.8(2)
C12 C13 C8 112.91(18)
C18 C13 C8 115.8(2)
O1 C14 C12 108.42(19)
O1 C17 O2 111.12(18)
O1 C17 C6 113.36(18)
O2 C17 C6 113.36(19)
O1 C17 C4 104.99(18)
O2 C17 C4 109.90(17)
C6 C17 C4 103.44(19)
C21 C18 C13 104.4(2)
C12 C19 C21 103.7(2)
C7 C20 C9 114.8(2)
C19 C21 C18 107.0(2)

loop_
_geom_bond_atom_site_label_1
_geom_bond_atom_site_label_2
_geom_bond_distance
O1 C17 1.404(3)
O1 C14 1.454(3)
O2 C17 1.421(3)
O2 C22 1.426(3)
O3 C8 1.423(3)
O4 C7 1.213(3)
C4 C9 1.520(4)
C4 C17 1.529(3)
C4 C12 1.548(3)
C4 C5 1.566(3)
C5 C11 1.526(4)
C5 C10 1.558(3)
C6 C7 1.495(4)
C6 C17 1.529(3)
C6 C10 1.537(4)
C7 C20 1.511(4)
C8 C11 1.532(3)
C8 C13 1.553(3)
C9 C20 1.537(3)
C12 C19 1.541(3)
C12 C13 1.548(3)
C12 C14 1.554(4)
C13 C16 1.539(4)
C13 C18 1.545(3)
C18 C21 1.534(4)
C19 C21 1.543(4)
